data_7238337
loop_
_publ_author_name
'Zhang, Lai-Ping'
'Ma, Jian-Fang'
'Pang, Yuan-Yuan'
'Ma, Ji-Cheng'
'Yang, Jin'

_publ_section_title
;
 Four novel topological frameworks based on
 4,4&#x2032;-(hexafluoroisopropylidene)diphthalic acid and
 1,1&#x2032;-(1,4-butanediyl)bis(imidazole) ligand
;
_journal_issue 12
_journal_name_full CrystEngComm
_journal_page_first 4433
_journal_paper_doi 10.1039/c0ce00181c
_journal_volume 12
_journal_year 2010
_chemical_formula_moiety 'C34 H27 F6 N6 O8 Zn2, (C H3 C H2 OH)'
_chemical_formula_sum 'C36 H33 F6 N6 O9 Zn2'
_chemical_formula_weight 938.42
_space_group_IT_number 14
_space_group_name_Hall '-P 2ybc'
_space_group_name_H-M_alt 'P 1 21/c 1'
_symmetry_cell_setting monoclinic
_symmetry_space_group_name_Hall '-P 2ybc'
_symmetry_space_group_name_H-M 'P 1 21/c 1'
_atom_sites_solution_hydrogens geom
_atom_sites_solution_primary direct
_atom_sites_solution_secondary difmap
_audit_creation_method SHELXL-97
_cell_angle_alpha 90.00
_cell_angle_beta 105.822(10)
_cell_angle_gamma 90.00
_cell_formula_units_Z 4
_cell_length_a 11.021(3)
_cell_length_b 20.571(6)
_cell_length_c 18.561(6)
_cell_measurement_reflns_used 9237
_cell_measurement_temperature 293(2)
_cell_measurement_theta_max 27.5
_cell_measurement_theta_min 3.2
_cell_volume 4049(2)
_computing_cell_refinement PROCESS-AUTO
_computing_data_collection PROCESS-AUTO
_computing_data_reduction PROCESS-AUTO
_computing_structure_refinement 'SHELXL-97 (Sheldrick, 2008)'
_computing_structure_solution 'SHELXS-97 (Sheldrick, 1997)'
_diffrn_ambient_temperature 293(2)
_diffrn_detector_area_resol_mean 10.0
_diffrn_measured_fraction_theta_full 0.997
_diffrn_measured_fraction_theta_max 0.995
_diffrn_measurement_device_type 'Rigaku RAXIS-RAPID'
_diffrn_measurement_method '\w scan'
_diffrn_radiation_monochromator graphite
_diffrn_radiation_source 'fine-focus sealed tube'
_diffrn_radiation_type MoK\a
_diffrn_radiation_wavelength 0.71069
_diffrn_reflns_av_R_equivalents 0.0779
_diffrn_reflns_av_sigmaI/netI 0.0670
_diffrn_reflns_limit_h_max 14
_diffrn_reflns_limit_h_min -14
_diffrn_reflns_limit_k_max 26
_diffrn_reflns_limit_k_min -21
_diffrn_reflns_limit_l_max 24
_diffrn_reflns_limit_l_min -24
_diffrn_reflns_number 38079
_diffrn_reflns_theta_full 25.00
_diffrn_reflns_theta_max 27.48
_diffrn_reflns_theta_min 3.18
_exptl_absorpt_coefficient_mu 1.272
_exptl_absorpt_correction_T_max 0.776
_exptl_absorpt_correction_T_min 0.743
_exptl_absorpt_correction_type multi-scan
_exptl_absorpt_process_details
;
Higashi,T (1995) Program for absorption correction.
Rigaku Corporation, Tokyo, Japan.
;
_exptl_crystal_colour colorless
_exptl_crystal_density_diffrn 1.540
_exptl_crystal_density_method 'not measured'
_exptl_crystal_description block
_exptl_crystal_F_000 1908
_exptl_crystal_size_max 0.252
_exptl_crystal_size_mid 0.213
_exptl_crystal_size_min 0.191
_refine_diff_density_max 1.080
_refine_diff_density_min -1.083
_refine_diff_density_rms 0.112
_refine_ls_extinction_method none
_refine_ls_goodness_of_fit_ref 1.047
_refine_ls_hydrogen_treatment mixed
_refine_ls_matrix_type full
_refine_ls_number_parameters 532
_refine_ls_number_reflns 9237
_refine_ls_number_restraints 19
_refine_ls_restrained_S_all 1.063
_refine_ls_R_factor_all 0.1152
_refine_ls_R_factor_gt 0.0702
_refine_ls_shift/su_max 0.001
_refine_ls_shift/su_mean 0.000
_refine_ls_structure_factor_coef Fsqd
_refine_ls_weighting_details 'calc w=1/[\s^2^(Fo^2^)+(0.1206P)^2^+3.4688P] where P=(Fo^2^+2Fc^2^)/3'
_refine_ls_weighting_scheme calc
_refine_ls_wR_factor_gt 0.1912
_refine_ls_wR_factor_ref 0.2198
_reflns_number_gt 5839
_reflns_number_total 9237
_reflns_threshold_expression >2sigma(I)
_cod_data_source_file c0ce00181c.txt
_cod_data_source_block Compound-4
_cod_original_cell_volume 4048.6(19)
_cod_original_sg_symbol_Hall '-P 2ybc '
_cod_original_sg_symbol_H-M 'P 21/c '
_cod_database_code 7238337

loop_
_symmetry_equiv_pos_as_xyz
'x, y, z'
'-x, y+1/2, -z+1/2'
'-x, -y, -z'
'x, -y-1/2, z-1/2'

loop_
_atom_site_label
_atom_site_type_symbol
_atom_site_fract_x
_atom_site_fract_y
_atom_site_fract_z
_atom_site_U_iso_or_equiv
_atom_site_adp_type
_atom_site_occupancy
_atom_site_symmetry_multiplicity
_atom_site_calc_flag
_atom_site_refinement_flags
Zn1 Zn 0.04540(5) 0.10399(3) 0.42202(3) 0.03381(18) Uani 1 1 d .
Zn2 Zn 0.04949(6) 0.14773(3) 0.66619(3) 0.0407(2) Uani 1 1 d .
C1 C 0.0295(6) 0.2386(3) 0.4787(4) 0.0601(16) Uani 1 1 d .
H1 H 0.0712 0.2286 0.5281 0.072 Uiso 1 1 calc R
C2 C -0.0561(8) 0.2315(3) 0.3622(4) 0.077(2) Uani 1 1 d .
H2 H -0.0862 0.2136 0.3146 0.092 Uiso 1 1 calc R
C3 C -0.0594(8) 0.2948(4) 0.3802(5) 0.076(2) Uani 1 1 d .
H3 H -0.0924 0.3286 0.3475 0.091 Uiso 1 1 calc R
C4 C 0.0116(8) 0.3593(3) 0.4979(4) 0.072(2) Uani 1 1 d .
H4A H -0.0075 0.3957 0.4636 0.086 Uiso 1 1 calc R
H4B H 0.0994 0.3628 0.5263 0.086 Uiso 1 1 calc R
C5 C -0.0704(7) 0.3638(3) 0.5517(4) 0.071(2) Uani 1 1 d .
H5A H -0.0475 0.3297 0.5891 0.085 Uiso 1 1 calc R
H5B H -0.1584 0.3581 0.5245 0.085 Uiso 1 1 calc R
C6 C -0.0514(7) 0.4305(4) 0.5899(4) 0.0703(19) Uani 1 1 d D
H6A H 0.0380 0.4377 0.6119 0.084 Uiso 1 1 calc R
H6B H -0.0820 0.4639 0.5525 0.084 Uiso 1 1 calc R
C7 C -0.1167(10) 0.4358(4) 0.6474(5) 0.088(3) Uani 1 1 d D
H7A H -0.0743 0.4091 0.6900 0.106 Uiso 1 1 calc R
H7B H -0.2022 0.4197 0.6283 0.106 Uiso 1 1 calc R
C8 C -0.0635(6) 0.5295(3) 0.7403(3) 0.0535(15) Uani 1 1 d .
H8 H -0.0101 0.5061 0.7791 0.064 Uiso 1 1 calc R
C9 C -0.1740(7) 0.6065(3) 0.6759(4) 0.0634(17) Uani 1 1 d .
H9 H -0.2122 0.6468 0.6629 0.076 Uiso 1 1 calc R
C10 C -0.1881(7) 0.5539(4) 0.6306(4) 0.0696(19) Uani 1 1 d .
H10 H -0.2350 0.5516 0.5807 0.084 Uiso 1 1 calc R
C11 C -0.1955(6) 0.1083(3) 0.5684(4) 0.0600(17) Uani 1 1 d .
H11 H -0.1561 0.0774 0.5460 0.072 Uiso 1 1 calc R
C12 C -0.2282(6) 0.1854(3) 0.6396(4) 0.0672(19) Uani 1 1 d .
H12 H -0.2141 0.2179 0.6757 0.081 Uiso 1 1 calc RD
C13 C -0.3411(6) 0.1668(4) 0.5969(5) 0.073(2) Uani 1 1 d .
H13 H -0.4189 0.1838 0.5979 0.088 Uiso 1 1 calc R
C14 C -0.4175(6) 0.0811(4) 0.4962(4) 0.073(2) Uani 1 1 d .
H14A H -0.3870 0.0714 0.4530 0.088 Uiso 1 1 calc R
H14B H -0.4931 0.1073 0.4793 0.088 Uiso 1 1 calc R
C15 C -0.4489(5) 0.0184(3) 0.5296(4) 0.0596(17) Uani 1 1 d .
H15A H -0.4792 0.0279 0.5729 0.072 Uiso 1 1 calc R
H15B H -0.3738 -0.0082 0.5459 0.072 Uiso 1 1 calc R
C16 C 0.1739(4) 0.0743(2) 0.5667(3) 0.0329(10) Uani 1 1 d .
C17 C 0.2804(4) 0.0555(2) 0.6321(3) 0.0333(10) Uani 1 1 d .
C18 C 0.3718(5) 0.1028(3) 0.6606(3) 0.0432(12) Uani 1 1 d .
H18 H 0.3639 0.1438 0.6388 0.052 Uiso 1 1 calc R
C19 C 0.4734(5) 0.0893(3) 0.7206(3) 0.0471(13) Uani 1 1 d .
H19 H 0.5325 0.1216 0.7394 0.057 Uiso 1 1 calc R
C20 C 0.4892(4) 0.0286(2) 0.7532(3) 0.0365(11) Uani 1 1 d .
C21 C 0.3984(5) -0.0178(3) 0.7254(3) 0.0403(12) Uani 1 1 d .
H21 H 0.4080 -0.0590 0.7467 0.048 Uiso 1 1 calc R
C22 C 0.2924(4) -0.0048(2) 0.6661(3) 0.0381(11) Uani 1 1 d .
C23 C 0.1908(5) -0.0550(3) 0.6460(4) 0.0522(15) Uani 1 1 d .
C24 C 0.5987(5) 0.0103(3) 0.8224(3) 0.0394(12) Uani 1 1 d .
C25 C 0.7101(6) 0.0584(3) 0.8358(4) 0.0631(19) Uani 1 1 d .
C26 C 0.5426(7) 0.0130(4) 0.8909(3) 0.067(2) Uani 1 1 d .
C27 C 0.6515(4) -0.0576(3) 0.8125(3) 0.0363(11) Uani 1 1 d .
C28 C 0.6624(5) -0.1084(3) 0.8640(3) 0.0471(13) Uani 1 1 d .
H28 H 0.6310 -0.1037 0.9054 0.057 Uiso 1 1 calc R
C29 C 0.7198(6) -0.1654(3) 0.8529(3) 0.0473(13) Uani 1 1 d .
H29 H 0.7246 -0.1994 0.8867 0.057 Uiso 1 1 calc R
C30 C 0.7707(5) -0.1740(2) 0.7930(3) 0.0382(11) Uani 1 1 d .
C31 C 0.8491(8) -0.2348(3) 0.7914(5) 0.0723(13) Uani 1 1 d U
C32 C 0.7576(5) -0.1246(2) 0.7400(3) 0.0351(10) Uani 1 1 d .
C33 C 0.8005(5) -0.1301(3) 0.6700(3) 0.0418(12) Uani 1 1 d .
C34 C 0.6962(5) -0.0677(2) 0.7505(3) 0.0381(11) Uani 1 1 d .
H34 H 0.6847 -0.0352 0.7144 0.046 Uiso 1 1 calc R
C35 C 0.489(2) -0.3154(14) 0.4741(16) 0.160(10) Uiso 0.50 1 d PD
H35A H 0.4789 -0.3535 0.5017 0.241 Uiso 0.50 1 calc PR
H35B H 0.4958 -0.3279 0.4255 0.241 Uiso 0.50 1 calc PR
H35C H 0.4180 -0.2872 0.4689 0.241 Uiso 0.50 1 calc PR
C36 C 0.611(2) -0.2792(12) 0.5168(14) 0.133(8) Uiso 0.50 1 d PD
H36A H 0.6030 -0.2675 0.5659 0.160 Uiso 0.50 1 calc PR
H36B H 0.6812 -0.3093 0.5243 0.160 Uiso 0.50 1 calc PR
C37 C 0.409(2) -0.2276(11) 0.7438(13) 0.113(6) Uiso 0.50 1 d P
H37A H 0.4808 -0.2517 0.7742 0.135 Uiso 0.50 1 calc PR
H37B H 0.3422 -0.2593 0.7280 0.135 Uiso 0.50 1 calc PR
C38 C 0.3701(13) -0.1884(8) 0.7967(10) 0.117(7) Uiso 0.50 1 d PD
H38A H 0.3641 -0.2148 0.8382 0.176 Uiso 0.50 1 calc PR
H38B H 0.2892 -0.1697 0.7732 0.176 Uiso 0.50 1 calc PR
H38C H 0.4306 -0.1544 0.8142 0.176 Uiso 0.50 1 calc PR
N1 N 0.0016(5) 0.1970(2) 0.4290(3) 0.0478(11) Uani 1 1 d .
N2 N -0.0053(6) 0.3002(2) 0.4555(3) 0.0669(16) Uani 1 1 d .
N3 N -0.1201(5) 0.5051(3) 0.6723(3) 0.0584(13) Uani 1 1 d .
N4 N -0.0938(4) 0.5906(2) 0.7447(3) 0.0439(10) Uani 1 1 d .
N5 N -0.1365(4) 0.1491(2) 0.6217(3) 0.0498(12) Uani 1 1 d .
N6 N -0.3207(5) 0.1181(3) 0.5515(3) 0.0611(14) Uani 1 1 d .
O1 O 0.0805(3) 0.10432(19) 0.5762(2) 0.0451(9) Uani 1 1 d .
O2 O 0.1844(3) 0.06307(19) 0.50220(19) 0.0428(9) Uani 1 1 d .
O3 O 0.0962(3) -0.04262(19) 0.5931(2) 0.0453(9) Uani 1 1 d .
O4 O 0.1973(5) -0.1024(3) 0.6879(4) 0.100(2) Uani 1 1 d D
O5 O 0.8387(5) -0.2793(2) 0.8330(3) 0.0754(12) Uani 1 1 d U
O6 O 0.9315(6) -0.2351(3) 0.7611(4) 0.0982(15) Uani 1 1 d U
O7 O 0.7432(5) -0.1643(3) 0.6198(3) 0.0899(19) Uani 1 1 d .
O8 O 0.8932(4) -0.0943(2) 0.6681(2) 0.0490(10) Uani 1 1 d .
F1 F 0.7473(3) 0.06886(18) 0.7751(3) 0.0690(11) Uani 1 1 d .
F2 F 0.8101(3) 0.0352(2) 0.8884(3) 0.0859(14) Uani 1 1 d .
F3 F 0.6842(4) 0.11661(19) 0.8611(3) 0.0860(14) Uani 1 1 d .
F4 F 0.4890(4) 0.0712(2) 0.8950(2) 0.0868(14) Uani 1 1 d .
F5 F 0.6324(4) 0.0068(2) 0.9559(2) 0.0879(15) Uani 1 1 d .
F6 F 0.4581(4) -0.0313(2) 0.8887(2) 0.0722(11) Uani 1 1 d .
O9 O 0.6417(10) -0.2241(5) 0.4839(6) 0.077(3) Uiso 0.50 1 d PD
H9A H 0.722(2) -0.237(5) 0.500(8) 0.115 Uiso 0.50 1 d PD
O10 O 0.443(2) -0.2142(12) 0.6792(15) 0.209(9) Uiso 0.50 1 d PD
H10A H 0.3824 -0.1998 0.6474 0.314 Uiso 0.50 1 calc PRD

loop_
_atom_site_aniso_label
_atom_site_aniso_U_11
_atom_site_aniso_U_22
_atom_site_aniso_U_33
_atom_site_aniso_U_23
_atom_site_aniso_U_13
_atom_site_aniso_U_12
Zn1 0.0348(3) 0.0315(3) 0.0321(3) 0.0034(2) 0.0039(2) 0.0008(2)
Zn2 0.0414(3) 0.0372(4) 0.0398(4) -0.0005(3) 0.0051(3) -0.0024(3)
C1 0.075(4) 0.048(4) 0.045(3) 0.005(3) -0.004(3) 0.010(3)
C2 0.113(6) 0.051(4) 0.057(4) 0.003(3) 0.007(4) 0.021(4)
C3 0.096(5) 0.053(4) 0.074(5) 0.007(4) 0.012(4) 0.023(4)
C4 0.086(5) 0.050(4) 0.069(5) -0.010(3) 0.004(4) 0.010(4)
C5 0.080(5) 0.053(4) 0.068(5) -0.007(3) 0.001(4) 0.013(4)
C6 0.083(5) 0.056(4) 0.066(5) -0.011(4) 0.010(4) 0.003(4)
C7 0.141(8) 0.063(5) 0.070(5) -0.016(4) 0.044(5) -0.001(5)
C8 0.061(4) 0.053(4) 0.045(3) 0.000(3) 0.011(3) 0.006(3)
C9 0.078(4) 0.054(4) 0.050(4) -0.003(3) 0.003(3) 0.018(3)
C10 0.086(5) 0.068(5) 0.043(4) -0.009(3) -0.002(3) 0.008(4)
C11 0.042(3) 0.070(4) 0.063(4) -0.017(3) 0.006(3) -0.005(3)
C12 0.046(3) 0.067(4) 0.086(5) -0.030(4) 0.014(3) 0.001(3)
C13 0.045(3) 0.081(5) 0.093(6) -0.022(4) 0.019(4) 0.001(3)
C14 0.045(3) 0.086(5) 0.081(5) -0.018(4) 0.002(3) -0.017(4)
C15 0.034(3) 0.075(4) 0.066(4) -0.024(4) 0.007(3) -0.005(3)
C16 0.030(2) 0.030(2) 0.035(3) 0.004(2) 0.002(2) 0.0005(19)
C17 0.030(2) 0.038(3) 0.031(2) 0.003(2) 0.0057(19) 0.004(2)
C18 0.045(3) 0.030(3) 0.045(3) 0.001(2) -0.004(2) 0.001(2)
C19 0.043(3) 0.034(3) 0.053(3) -0.004(2) -0.007(2) -0.002(2)
C20 0.031(2) 0.039(3) 0.032(3) -0.003(2) -0.003(2) 0.007(2)
C21 0.038(3) 0.038(3) 0.040(3) 0.006(2) 0.003(2) 0.005(2)
C22 0.033(2) 0.037(3) 0.039(3) 0.004(2) 0.001(2) 0.002(2)
C23 0.044(3) 0.041(3) 0.063(4) 0.014(3) 0.000(3) -0.007(3)
C24 0.034(2) 0.042(3) 0.033(3) -0.005(2) -0.006(2) 0.009(2)
C25 0.056(4) 0.047(4) 0.066(4) -0.016(3) -0.019(3) 0.010(3)
C26 0.076(5) 0.081(5) 0.037(3) -0.010(3) 0.002(3) 0.038(4)
C27 0.033(2) 0.042(3) 0.028(2) 0.001(2) -0.0025(19) 0.006(2)
C28 0.051(3) 0.056(4) 0.035(3) 0.003(3) 0.012(2) 0.015(3)
C29 0.060(3) 0.045(3) 0.036(3) 0.011(2) 0.010(3) 0.007(3)
C30 0.036(2) 0.035(3) 0.042(3) 0.002(2) 0.009(2) -0.001(2)
C31 0.093(3) 0.051(2) 0.086(3) 0.022(2) 0.047(2) 0.026(2)
C32 0.036(2) 0.033(2) 0.035(3) 0.003(2) 0.006(2) 0.001(2)
C33 0.050(3) 0.039(3) 0.037(3) 0.001(2) 0.011(2) 0.010(2)
C34 0.041(3) 0.034(3) 0.033(3) 0.007(2) -0.001(2) 0.002(2)
N1 0.052(3) 0.039(3) 0.049(3) 0.004(2) 0.009(2) 0.006(2)
N2 0.087(4) 0.037(3) 0.057(3) -0.014(2) -0.013(3) 0.014(3)
N3 0.080(4) 0.045(3) 0.049(3) -0.008(2) 0.017(3) 0.001(3)
N4 0.050(3) 0.043(3) 0.037(2) -0.002(2) 0.009(2) 0.006(2)
N5 0.037(2) 0.051(3) 0.059(3) -0.010(2) 0.009(2) -0.002(2)
N6 0.042(3) 0.065(3) 0.069(4) -0.007(3) 0.001(2) -0.007(2)
O1 0.0398(19) 0.054(2) 0.0346(19) -0.0042(17) -0.0008(16) 0.0126(17)
O2 0.0399(18) 0.052(2) 0.0342(19) 0.0078(17) 0.0065(15) 0.0108(17)
O3 0.0379(18) 0.048(2) 0.040(2) 0.0081(17) -0.0069(16) -0.0069(16)
O4 0.078(3) 0.073(4) 0.113(5) 0.043(3) -0.032(3) -0.027(3)
O5 0.098(3) 0.049(2) 0.086(3) 0.022(2) 0.036(2) 0.027(2)
O6 0.113(3) 0.079(3) 0.121(4) 0.027(3) 0.064(3) 0.036(3)
O7 0.099(4) 0.109(4) 0.072(3) -0.051(3) 0.041(3) -0.054(3)
O8 0.057(2) 0.052(2) 0.039(2) -0.0034(17) 0.0147(18) -0.0114(19)
F1 0.050(2) 0.053(2) 0.094(3) -0.004(2) 0.003(2) -0.0101(17)
F2 0.053(2) 0.076(3) 0.095(3) -0.021(2) -0.038(2) 0.0093(19)
F3 0.076(3) 0.051(2) 0.104(3) -0.036(2) -0.022(2) 0.0100(19)
F4 0.100(3) 0.091(3) 0.062(3) -0.018(2) 0.010(2) 0.050(3)
F5 0.097(3) 0.120(4) 0.0320(19) -0.010(2) -0.0084(19) 0.047(3)
F6 0.066(2) 0.101(3) 0.054(2) 0.008(2) 0.0254(19) 0.022(2)

loop_
_atom_type_symbol
_atom_type_description
_atom_type_scat_dispersion_real
_atom_type_scat_dispersion_imag
_atom_type_scat_source
C C 0.0033 0.0016 'International Tables Vol C Tables 4.2.6.8 and 6.1.1.4'
H H 0.0000 0.0000 'International Tables Vol C Tables 4.2.6.8 and 6.1.1.4'
N N 0.0061 0.0033 'International Tables Vol C Tables 4.2.6.8 and 6.1.1.4'
O O 0.0106 0.0060 'International Tables Vol C Tables 4.2.6.8 and 6.1.1.4'
F F 0.0171 0.0103 'International Tables Vol C Tables 4.2.6.8 and 6.1.1.4'
Zn Zn 0.2839 1.4301 'International Tables Vol C Tables 4.2.6.8 and 6.1.1.4'

loop_
_geom_angle_atom_site_label_1
_geom_angle_atom_site_label_2
_geom_angle_atom_site_label_3
_geom_angle
_geom_angle_site_symmetry_1
_geom_angle_site_symmetry_3
O3 Zn1 O8 104.79(16) 3_556 3_656
O3 Zn1 N1 115.46(18) 3_556 .
O8 Zn1 N1 107.31(19) 3_656 .
O3 Zn1 O2 104.60(15) 3_556 .
O8 Zn1 O2 102.53(16) 3_656 .
N1 Zn1 O2 120.40(18) . .
O5 Zn2 N4 116.2(2) 2_656 2_546
O5 Zn2 N5 124.9(2) 2_656 .
N4 Zn2 N5 110.3(2) 2_546 .
O5 Zn2 O1 95.66(19) 2_656 .
N4 Zn2 O1 111.93(18) 2_546 .
N5 Zn2 O1 92.93(18) . .
N1 C1 N2 114.8(6) . .
N1 C1 H1 122.6 . .
N2 C1 H1 122.6 . .
C3 C2 N1 107.6(7) . .
C3 C2 H2 126.2 . .
N1 C2 H2 126.2 . .
C2 C3 N2 107.4(6) . .
C2 C3 H3 126.3 . .
N2 C3 H3 126.3 . .
N2 C4 C5 113.6(7) . .
N2 C4 H4A 108.8 . .
C5 C4 H4A 108.8 . .
N2 C4 H4B 108.8 . .
C5 C4 H4B 108.8 . .
H4A C4 H4B 107.7 . .
C4 C5 C6 109.1(6) . .
C4 C5 H5A 109.9 . .
C6 C5 H5A 109.9 . .
C4 C5 H5B 109.9 . .
C6 C5 H5B 109.9 . .
H5A C5 H5B 108.3 . .
C7 C6 C5 112.1(7) . .
C7 C6 H6A 109.2 . .
C5 C6 H6A 109.2 . .
C7 C6 H6B 109.2 . .
C5 C6 H6B 109.2 . .
H6A C6 H6B 107.9 . .
C6 C7 N3 111.0(6) . .
C6 C7 H7A 109.4 . .
N3 C7 H7A 109.4 . .
C6 C7 H7B 109.4 . .
N3 C7 H7B 109.4 . .
H7A C7 H7B 108.0 . .
N4 C8 N3 110.9(6) . .
N4 C8 H8 124.6 . .
N3 C8 H8 124.6 . .
C10 C9 N4 108.8(6) . .
C10 C9 H9 125.6 . .
N4 C9 H9 125.6 . .
C9 C10 N3 106.5(6) . .
C9 C10 H10 126.7 . .
N3 C10 H10 126.7 . .
N5 C11 N6 110.2(6) . .
N5 C11 H11 124.9 . .
N6 C11 H11 124.9 . .
C13 C12 N5 109.3(6) . .
C13 C12 H12 125.3 . .
N5 C12 H12 125.3 . .
C12 C13 N6 107.0(6) . .
C12 C13 H13 126.5 . .
N6 C13 H13 126.5 . .
N6 C14 C15 110.9(6) . .
N6 C14 H14A 109.5 . .
C15 C14 H14A 109.5 . .
N6 C14 H14B 109.5 . .
C15 C14 H14B 109.5 . .
H14A C14 H14B 108.0 . .
C14 C15 C15 109.3(7) . 3_456
C14 C15 H15A 109.8 . .
C15 C15 H15A 109.8 3_456 .
C14 C15 H15B 109.8 . .
C15 C15 H15B 109.8 3_456 .
H15A C15 H15B 108.3 . .
O1 C16 O2 121.1(4) . .
O1 C16 C17 120.5(4) . .
O2 C16 C17 118.1(4) . .
C22 C17 C18 118.9(4) . .
C22 C17 C16 124.1(4) . .
C18 C17 C16 117.1(4) . .
C19 C18 C17 120.7(5) . .
C19 C18 H18 119.7 . .
C17 C18 H18 119.7 . .
C18 C19 C20 121.1(5) . .
C18 C19 H19 119.5 . .
C20 C19 H19 119.5 . .
C21 C20 C19 118.1(5) . .
C21 C20 C24 117.8(5) . .
C19 C20 C24 124.0(5) . .
C20 C21 C22 122.0(5) . .
C20 C21 H21 119.0 . .
C22 C21 H21 119.0 . .
C17 C22 C21 119.2(5) . .
C17 C22 C23 122.4(4) . .
C21 C22 C23 118.3(5) . .
O4 C23 O3 123.2(5) . .
O4 C23 C22 118.5(5) . .
O3 C23 C22 117.6(5) . .
C25 C24 C27 106.9(4) . .
C25 C24 C20 112.6(5) . .
C27 C24 C20 110.8(4) . .
C25 C24 C26 108.7(5) . .
C27 C24 C26 112.0(5) . .
C20 C24 C26 106.0(4) . .
F1 C25 F2 107.1(6) . .
F1 C25 F3 107.3(6) . .
F2 C25 F3 105.8(5) . .
F1 C25 C24 112.7(5) . .
F2 C25 C24 110.4(6) . .
F3 C25 C24 113.0(6) . .
F6 C26 F5 108.1(6) . .
F6 C26 F4 107.7(6) . .
F5 C26 F4 105.1(5) . .
F6 C26 C24 113.0(5) . .
F5 C26 C24 111.8(6) . .
F4 C26 C24 110.8(6) . .
C34 C27 C28 118.1(5) . .
C34 C27 C24 117.7(4) . .
C28 C27 C24 124.1(5) . .
C29 C28 C27 119.5(5) . .
C29 C28 H28 120.2 . .
C27 C28 H28 120.2 . .
C28 C29 C30 122.1(5) . .
C28 C29 H29 119.0 . .
C30 C29 H29 119.0 . .
C29 C30 C32 119.1(5) . .
C29 C30 C31 118.3(5) . .
C32 C30 C31 122.3(5) . .
O6 C31 O5 120.6(7) . .
O6 C31 C30 121.4(6) . .
O5 C31 C30 116.8(6) . .
C34 C32 C30 118.4(5) . .
C34 C32 C33 117.6(4) . .
C30 C32 C33 123.9(5) . .
O7 C33 O8 125.2(5) . .
O7 C33 C32 119.4(5) . .
O8 C33 C32 115.3(5) . .
C27 C34 C32 122.6(5) . .
C27 C34 H34 118.7 . .
C32 C34 H34 118.7 . .
C36 C35 H35A 109.5 . .
C36 C35 H35B 109.5 . .
H35A C35 H35B 109.5 . .
C36 C35 H35C 109.5 . .
H35A C35 H35C 109.5 . .
H35B C35 H35C 109.5 . .
O9 C36 C35 117(2) . .
O9 C36 H36A 108.1 . .
C35 C36 H36A 108.1 . .
O9 C36 H36B 108.1 . .
C35 C36 H36B 108.1 . .
H36A C36 H36B 107.3 . .
O10 C37 C38 134(2) . .
O10 C37 H37A 103.8 . .
C38 C37 H37A 103.8 . .
O10 C37 H37B 103.8 . .
C38 C37 H37B 103.8 . .
H37A C37 H37B 105.4 . .
C37 C38 H38A 109.5 . .
C37 C38 H38B 109.5 . .
H38A C38 H38B 109.5 . .
C37 C38 H38C 109.5 . .
H38A C38 H38C 109.5 . .
H38B C38 H38C 109.5 . .
C1 N1 C2 105.5(5) . .
C1 N1 Zn1 134.5(4) . .
C2 N1 Zn1 118.9(4) . .
C1 N2 C3 104.7(5) . .
C1 N2 C4 129.4(6) . .
C3 N2 C4 125.9(6) . .
C8 N3 C10 107.5(5) . .
C8 N3 C7 126.8(6) . .
C10 N3 C7 125.6(6) . .
C8 N4 C9 106.3(5) . .
C8 N4 Zn2 127.8(4) . 2_556
C9 N4 Zn2 125.6(4) . 2_556
C11 N5 C12 106.4(5) . .
C11 N5 Zn2 122.8(4) . .
C12 N5 Zn2 130.8(4) . .
C11 N6 C13 107.2(5) . .
C11 N6 C14 126.0(6) . .
C13 N6 C14 126.7(6) . .
C16 O1 Zn2 132.1(3) . .
C16 O2 Zn1 112.3(3) . .
C23 O3 Zn1 116.2(3) . 3_556
C31 O5 Zn2 114.5(5) . 2_646
C33 O8 Zn1 115.4(3) . 3_656
C36 O9 H9A 87(2) . .
C37 O10 H10A 109.5 . .

loop_
_geom_bond_atom_site_label_1
_geom_bond_atom_site_label_2
_geom_bond_distance
_geom_bond_site_symmetry_2
Zn1 O3 1.967(4) 3_556
Zn1 O8 1.977(4) 3_656
Zn1 N1 1.985(5) .
Zn1 O2 2.006(3) .
Zn2 O5 1.939(5) 2_656
Zn2 N4 1.979(5) 2_546
Zn2 N5 1.990(5) .
Zn2 O1 2.004(4) .
C1 N1 1.235(8) .
C1 N2 1.359(8) .
C1 H1 0.9300 .
C2 C3 1.347(10) .
C2 N1 1.420(8) .
C2 H2 0.9300 .
C3 N2 1.366(9) .
C3 H3 0.9300 .
C4 N2 1.433(8) .
C4 C5 1.521(11) .
C4 H4A 0.9700 .
C4 H4B 0.9700 .
C5 C6 1.532(10) .
C5 H5A 0.9700 .
C5 H5B 0.9700 .
C6 C7 1.446(9) .
C6 H6A 0.9700 .
C6 H6B 0.9700 .
C7 N3 1.502(9) .
C7 H7A 0.9700 .
C7 H7B 0.9700 .
C8 N4 1.309(7) .
C8 N3 1.344(8) .
C8 H8 0.9300 .
C9 C10 1.353(9) .
C9 N4 1.379(8) .
C9 H9 0.9300 .
C10 N3 1.362(9) .
C10 H10 0.9300 .
C11 N5 1.325(8) .
C11 N6 1.343(8) .
C11 H11 0.9300 .
C12 C13 1.337(9) .
C12 N5 1.367(8) .
C12 H12 0.9300 .
C13 N6 1.368(9) .
C13 H13 0.9300 .
C14 N6 1.474(8) .
C14 C15 1.511(10) .
C14 H14A 0.9700 .
C14 H14B 0.9700 .
C15 C15 1.542(11) 3_456
C15 H15A 0.9700 .
C15 H15B 0.9700 .
C16 O1 1.253(6) .
C16 O2 1.255(6) .
C16 C17 1.491(6) .
C17 C22 1.381(7) .
C17 C18 1.397(7) .
C18 C19 1.375(7) .
C18 H18 0.9300 .
C19 C20 1.379(7) .
C19 H19 0.9300 .
C20 C21 1.376(7) .
C20 C24 1.550(6) .
C21 C22 1.395(7) .
C21 H21 0.9300 .
C22 C23 1.494(7) .
C23 O4 1.238(7) .
C23 O3 1.248(6) .
C24 C25 1.543(9) .
C24 C27 1.543(7) .
C24 C26 1.560(9) .
C25 F1 1.317(9) .
C25 F2 1.344(7) .
C25 F3 1.346(7) .
C26 F6 1.294(9) .
C26 F5 1.341(7) .
C26 F4 1.347(7) .
C27 C34 1.386(7) .
C27 C28 1.398(7) .
C28 C29 1.375(8) .
C28 H28 0.9300 .
C29 C30 1.386(8) .
C29 H29 0.9300 .
C30 C32 1.394(7) .
C30 C31 1.526(8) .
C31 O6 1.191(8) .
C31 O5 1.223(8) .
C32 C34 1.391(7) .
C32 C33 1.503(7) .
C33 O7 1.201(7) .
C33 O8 1.268(7) .
C34 H34 0.9300 .
C35 C36 1.551(18) .
C35 H35A 0.9600 .
C35 H35B 0.9600 .
C35 H35C 0.9600 .
C36 O9 1.37(2) .
C36 H36A 0.9700 .
C36 H36B 0.9700 .
C37 O10 1.38(3) .
C37 C38 1.43(3) .
C37 H37A 0.9700 .
C37 H37B 0.9700 .
C38 H38A 0.9600 .
C38 H38B 0.9600 .
C38 H38C 0.9600 .
N4 Zn2 1.979(5) 2_556
O3 Zn1 1.967(4) 3_556
O5 Zn2 1.939(4) 2_646
O8 Zn1 1.977(4) 3_656
O9 H9A 0.888(10) .
O10 H10A 0.8200 .

loop_
_geom_torsion_atom_site_label_1
_geom_torsion_atom_site_label_2
_geom_torsion_atom_site_label_3
_geom_torsion_atom_site_label_4
_geom_torsion
_geom_torsion_site_symmetry_1
_geom_torsion_site_symmetry_4
N1 C2 C3 N2 0.3(9) . .
N2 C4 C5 C6 -176.2(6) . .
C4 C5 C6 C7 -174.1(7) . .
C5 C6 C7 N3 -167.8(7) . .
N4 C9 C10 N3 2.1(9) . .
N5 C12 C13 N6 0.0(9) . .
N6 C14 C15 C15 179.5(6) . 3_456
O1 C16 C17 C22 95.9(6) . .
O2 C16 C17 C22 -88.8(6) . .
O1 C16 C17 C18 -83.0(6) . .
O2 C16 C17 C18 92.2(6) . .
C22 C17 C18 C19 1.3(8) . .
C16 C17 C18 C19 -179.7(5) . .
C17 C18 C19 C20 1.3(9) . .
C18 C19 C20 C21 -1.8(8) . .
C18 C19 C20 C24 -178.0(5) . .
C19 C20 C21 C22 -0.2(8) . .
C24 C20 C21 C22 176.2(5) . .
C18 C17 C22 C21 -3.2(7) . .
C16 C17 C22 C21 177.8(5) . .
C18 C17 C22 C23 171.5(5) . .
C16 C17 C22 C23 -7.4(8) . .
C20 C21 C22 C17 2.8(8) . .
C20 C21 C22 C23 -172.2(5) . .
C17 C22 C23 O4 -166.4(6) . .
C21 C22 C23 O4 8.4(9) . .
C17 C22 C23 O3 4.8(9) . .
C21 C22 C23 O3 179.6(5) . .
C21 C20 C24 C25 165.4(5) . .
C19 C20 C24 C25 -18.4(7) . .
C21 C20 C24 C27 45.7(6) . .
C19 C20 C24 C27 -138.1(5) . .
C21 C20 C24 C26 -75.9(6) . .
C19 C20 C24 C26 100.3(7) . .
C27 C24 C25 F1 71.5(6) . .
C20 C24 C25 F1 -50.4(6) . .
C26 C24 C25 F1 -167.5(5) . .
C27 C24 C25 F2 -48.3(7) . .
C20 C24 C25 F2 -170.1(5) . .
C26 C24 C25 F2 72.7(6) . .
C27 C24 C25 F3 -166.6(5) . .
C20 C24 C25 F3 71.6(7) . .
C26 C24 C25 F3 -45.5(7) . .
C25 C24 C26 F6 -172.4(5) . .
C27 C24 C26 F6 -54.5(6) . .
C20 C24 C26 F6 66.3(6) . .
C25 C24 C26 F5 -50.2(7) . .
C27 C24 C26 F5 67.7(7) . .
C20 C24 C26 F5 -171.5(6) . .
C25 C24 C26 F4 66.7(7) . .
C27 C24 C26 F4 -175.5(5) . .
C20 C24 C26 F4 -54.6(7) . .
C25 C24 C27 C34 -65.4(6) . .
C20 C24 C27 C34 57.6(6) . .
C26 C24 C27 C34 175.6(5) . .
C25 C24 C27 C28 111.4(6) . .
C20 C24 C27 C28 -125.6(5) . .
C26 C24 C27 C28 -7.5(7) . .
C34 C27 C28 C29 2.0(8) . .
C24 C27 C28 C29 -174.9(5) . .
C27 C28 C29 C30 1.7(9) . .
C28 C29 C30 C32 -3.5(9) . .
C28 C29 C30 C31 171.2(6) . .
C29 C30 C31 O6 -151.3(8) . .
C32 C30 C31 O6 23.2(12) . .
C29 C30 C31 O5 16.4(10) . .
C32 C30 C31 O5 -169.1(7) . .
C29 C30 C32 C34 1.6(8) . .
C31 C30 C32 C34 -173.0(6) . .
C29 C30 C32 C33 -175.5(5) . .
C31 C30 C32 C33 10.0(9) . .
C34 C32 C33 O7 -105.0(7) . .
C30 C32 C33 O7 72.0(8) . .
C34 C32 C33 O8 71.4(6) . .
C30 C32 C33 O8 -111.6(6) . .
C28 C27 C34 C32 -3.9(8) . .
C24 C27 C34 C32 173.1(4) . .
C30 C32 C34 C27 2.1(7) . .
C33 C32 C34 C27 179.4(5) . .
N2 C1 N1 C2 1.9(9) . .
N2 C1 N1 Zn1 169.4(5) . .
C3 C2 N1 C1 -1.3(9) . .
C3 C2 N1 Zn1 -171.2(5) . .
O3 Zn1 N1 C1 115.5(7) 3_556 .
O8 Zn1 N1 C1 -128.1(7) 3_656 .
O2 Zn1 N1 C1 -11.6(7) . .
O3 Zn1 N1 C2 -78.3(5) 3_556 .
O8 Zn1 N1 C2 38.1(5) 3_656 .
O2 Zn1 N1 C2 154.6(5) . .
N1 C1 N2 C3 -1.8(9) . .
N1 C1 N2 C4 179.7(7) . .
C2 C3 N2 C1 0.8(9) . .
C2 C3 N2 C4 179.4(8) . .
C5 C4 N2 C1 -70.4(10) . .
C5 C4 N2 C3 111.3(9) . .
N4 C8 N3 C10 1.3(8) . .
N4 C8 N3 C7 -175.1(6) . .
C9 C10 N3 C8 -2.1(8) . .
C9 C10 N3 C7 174.4(7) . .
C6 C7 N3 C8 -114.7(8) . .
C6 C7 N3 C10 69.6(10) . .
N3 C8 N4 C9 0.0(7) . .
N3 C8 N4 Zn2 174.3(4) . 2_556
C10 C9 N4 C8 -1.3(8) . .
C10 C9 N4 Zn2 -175.8(5) . 2_556
N6 C11 N5 C12 0.7(8) . .
N6 C11 N5 Zn2 177.1(4) . .
C13 C12 N5 C11 -0.5(9) . .
C13 C12 N5 Zn2 -176.4(5) . .
O5 Zn2 N5 C11 122.2(5) 2_656 .
N4 Zn2 N5 C11 -91.4(6) 2_546 .
O1 Zn2 N5 C11 23.3(5) . .
O5 Zn2 N5 C12 -62.4(7) 2_656 .
N4 Zn2 N5 C12 84.0(6) 2_546 .
O1 Zn2 N5 C12 -161.3(6) . .
N5 C11 N6 C13 -0.7(8) . .
N5 C11 N6 C14 -178.6(7) . .
C12 C13 N6 C11 0.4(9) . .
C12 C13 N6 C14 178.2(7) . .
C15 C14 N6 C11 82.5(9) . .
C15 C14 N6 C13 -94.9(9) . .
O2 C16 O1 Zn2 -164.2(4) . .
C17 C16 O1 Zn2 10.9(7) . .
O5 Zn2 O1 C16 72.1(5) 2_656 .
N4 Zn2 O1 C16 -49.2(5) 2_546 .
N5 Zn2 O1 C16 -162.4(5) . .
O1 C16 O2 Zn1 4.3(6) . .
C17 C16 O2 Zn1 -170.9(3) . .
O3 Zn1 O2 C16 -82.5(4) 3_556 .
O8 Zn1 O2 C16 168.4(3) 3_656 .
N1 Zn1 O2 C16 49.4(4) . .
O4 C23 O3 Zn1 -0.7(9) . 3_556
C22 C23 O3 Zn1 -171.5(4) . 3_556
O6 C31 O5 Zn2 -7.7(12) . 2_646
C30 C31 O5 Zn2 -175.5(5) . 2_646
O7 C33 O8 Zn1 -6.2(8) . 3_656
C32 C33 O8 Zn1 177.6(3) . 3_656
